data_4322101
loop_
_publ_author_name
'C. Platas'
'F. Avecilla'
'A. de Blas'
'C. F. G. C. Geraldes'
'T. Rodr\'iguez-Blas'
'H. Adams'
'J. Mah\'ia'

_publ_section_title
;
 1H NMR in Solution and Solid State Structural Study of Lanthanide(III)
 Cryptates
;
_journal_name_full 'Inorganic Chemistry'
_journal_page_first 3190
_journal_page_last 3199
_journal_paper_doi 10.1021/ic981314e
_journal_volume 38
_journal_year 1999
_chemical_formula_sum 'C40 H54 Ce N11 O14'
_chemical_formula_weight 1053.06
_chemical_name_systematic
; 
 ? 
;
_space_group_IT_number 2
_symmetry_cell_setting triclinic
_symmetry_space_group_name_Hall '-P 1'
_symmetry_space_group_name_H-M 'P -1'
_atom_sites_solution_hydrogens geom
_atom_sites_solution_primary direct
_atom_sites_solution_secondary difmap
_audit_creation_method SHELXL-97
_cell_angle_alpha 98.09(2)
_cell_angle_beta 89.99(2)
_cell_angle_gamma 96.34(2)
_cell_formula_units_Z 2
_cell_length_a 10.853(3)
_cell_length_b 12.746(3)
_cell_length_c 17.907(5)
_cell_measurement_temperature 293(2)
_cell_volume 2437.2(11)
_computing_structure_refinement 'SHELXL-97 (Sheldrick, 1997)'
_computing_structure_solution 'SHELXS-97 (Sheldrick, 1990)'
_diffrn_ambient_temperature 293(2)
_diffrn_measured_fraction_theta_full 0.996
_diffrn_measured_fraction_theta_max 0.996
_diffrn_radiation_monochromator graphite
_diffrn_radiation_source 'fine-focus sealed tube'
_diffrn_radiation_type MoK\a
_diffrn_radiation_wavelength 0.71073
_diffrn_reflns_av_R_equivalents 0.0551
_diffrn_reflns_av_sigmaI/netI 0.0561
_diffrn_reflns_limit_h_max 11
_diffrn_reflns_limit_h_min -1
_diffrn_reflns_limit_k_max 13
_diffrn_reflns_limit_k_min -13
_diffrn_reflns_limit_l_max 19
_diffrn_reflns_limit_l_min -19
_diffrn_reflns_number 7574
_diffrn_reflns_theta_full 22.51
_diffrn_reflns_theta_max 22.51
_diffrn_reflns_theta_min 1.85
_exptl_absorpt_coefficient_mu 1.006
_exptl_absorpt_correction_T_max 0.8089
_exptl_absorpt_correction_T_min 0.6715
_exptl_absorpt_correction_type Semi-empirical
_exptl_crystal_colour Yellow
_exptl_crystal_density_diffrn 1.435
_exptl_crystal_density_method 'not measured'
_exptl_crystal_description Block
_exptl_crystal_F_000 1082
_exptl_crystal_size_max 0.43
_exptl_crystal_size_mid 0.28
_exptl_crystal_size_min 0.22
_refine_diff_density_max 1.477
_refine_diff_density_min -0.656
_refine_diff_density_rms 0.120
_refine_ls_extinction_method none
_refine_ls_goodness_of_fit_ref 1.082
_refine_ls_hydrogen_treatment mixed
_refine_ls_matrix_type full
_refine_ls_number_parameters 579
_refine_ls_number_reflns 6362
_refine_ls_number_restraints 52
_refine_ls_restrained_S_all 1.080
_refine_ls_R_factor_all 0.0645
_refine_ls_R_factor_gt 0.0521
_refine_ls_shift/su_max 0.000
_refine_ls_shift/su_mean 0.000
_refine_ls_structure_factor_coef Fsqd
_refine_ls_weighting_details 'w=1/[\s^2^(Fo^2^)+(0.0890P)^2^+5.2250P] where P=(Fo^2^+2Fc^2^)/3'
_refine_ls_weighting_scheme calc
_refine_ls_wR_factor_gt 0.1429
_refine_ls_wR_factor_ref 0.1511
_reflns_number_gt 5406
_reflns_number_total 6362
_reflns_threshold_expression >2sigma(I)
_cod_data_source_file ic981314e_1.cif
_cod_data_source_block compound3
_cod_depositor_comments
;
The following automatic conversions were performed:

'_refine_ls_weighting_scheme' value 'calc
w=1/[\s^2^(Fo^2^)+(0.0890P)^2^+5.2250P] where P=(Fo^2^+2Fc^2^)/3' was
changed to 'calc'. New tag '_refine_ls_weighting_details' was
created. The value of the new tag was set to
'w=1/[\s^2^(Fo^2^)+(0.0890P)^2^+5.2250P] where P=(Fo^2^+2Fc^2^)/3'.

Automatic conversion script
Id: cif_fix_values 3143 2015-03-26 13:38:13Z robertas 
;
_cod_database_code 4322101

loop_
_symmetry_equiv_pos_as_xyz
'x, y, z'
'-x, -y, -z'

loop_
_atom_site_label
_atom_site_type_symbol
_atom_site_fract_x
_atom_site_fract_y
_atom_site_fract_z
_atom_site_U_iso_or_equiv
_atom_site_adp_type
_atom_site_occupancy
_atom_site_calc_flag
_atom_site_refinement_flags
_atom_site_disorder_assembly
_atom_site_disorder_group
Ce1 Ce 0.19294(4) 0.45078(3) 0.26180(2) 0.03235(17) Uani 1 d . . .
O1 O 0.3761(4) 0.4300(4) 0.1860(3) 0.0430(12) Uani 1 d . . .
H1A H 0.3907 0.3654 0.1829 0.080 Uiso 1 d R . .
O2 O 0.3446(4) 0.4342(4) 0.3542(3) 0.0442(12) Uani 1 d . . .
H2A H 0.4165 0.4337 0.3353 0.080 Uiso 1 d R . .
O3 O 0.1796(4) 0.2681(4) 0.1998(3) 0.0426(12) Uani 1 d . . .
H3B H 0.2478 0.2412 0.2005 0.080 Uiso 1 d R . .
O4 O -0.0897(6) 0.2829(7) 0.3815(4) 0.098(3) Uani 1 d . . .
O5 O 0.1037(5) 0.3154(4) 0.3565(3) 0.0536(14) Uani 1 d . . .
O6 O -0.0350(5) 0.3739(5) 0.2916(3) 0.0548(14) Uani 1 d . . .
N1 N 0.3126(5) 0.6358(5) 0.2388(3) 0.0425(14) Uani 1 d . . .
N2 N 0.0449(5) 0.6116(5) 0.2544(3) 0.0421(14) Uani 1 d . . .
N3 N 0.0554(6) 0.4265(5) 0.1384(3) 0.0412(14) Uani 1 d . . .
N4 N 0.1391(5) 0.5591(5) 0.3949(3) 0.0421(14) Uani 1 d . . .
H4A H 0.4840 0.3595 0.3136 0.080 Uiso 1 d R . .
N5 N 0.5111(6) 0.1165(5) 0.2319(4) 0.0528(17) Uani 1 d . . .
N6 N 0.4432(6) 0.2440(5) 0.1143(3) 0.0440(15) Uani 1 d . . .
N7 N 0.5405(6) 0.3272(5) 0.3362(4) 0.0495(16) Uani 1 d . . .
H6A H 0.3854 0.2726 0.1441 0.080 Uiso 1 d R . .
N8 N 0.2455(6) 0.1069(5) 0.2654(4) 0.0493(16) Uani 1 d . . .
H8A H 0.2557 0.1779 0.2654 0.080 Uiso 1 d R . .
N9 N -0.0082(6) 0.3219(6) 0.3430(4) 0.0514(17) Uani 1 d . . .
C1 C 0.4610(6) 0.4796(6) 0.1482(4) 0.0370(16) Uani 1 d . . .
C2 C 0.5380(7) 0.4207(6) 0.0974(4) 0.0420(17) Uani 1 d . . .
C3 C 0.6315(7) 0.4747(6) 0.0566(4) 0.0455(18) Uani 1 d . . .
H3A H 0.6827 0.4333 0.0231 0.080 Uiso 1 d R . .
C4 C 0.6515(7) 0.5831(6) 0.0644(4) 0.0443(18) Uani 1 d . . .
C5 C 0.5756(7) 0.6405(6) 0.1128(4) 0.0459(19) Uani 1 d . . .
H5A H 0.5882 0.7169 0.1181 0.080 Uiso 1 d R . .
C6 C 0.4816(6) 0.5917(6) 0.1542(4) 0.0399(17) Uani 1 d . . .
C7 C 0.4062(7) 0.6635(6) 0.2007(4) 0.0407(17) Uani 1 d . . .
H7A H 0.4303 0.7387 0.2026 0.080 Uiso 1 d R . .
C8 C 0.2498(7) 0.7244(6) 0.2791(5) 0.052(2) Uani 1 d . . .
H8B H 0.2951 0.7916 0.2730 0.080 Uiso 1 d R . .
H8C H 0.2465 0.7187 0.3319 0.080 Uiso 1 d R . .
C9 C 0.1194(7) 0.7173(6) 0.2485(5) 0.052(2) Uani 1 d . . .
H9A H 0.0777 0.7740 0.2745 0.080 Uiso 1 d R . .
H9B H 0.1241 0.7267 0.1963 0.080 Uiso 1 d R . .
C10 C -0.0285(7) 0.6202(7) 0.3252(4) 0.050(2) Uani 1 d . . .
H10A H -0.0833 0.5557 0.3251 0.080 Uiso 1 d R . .
H10B H -0.0786 0.6778 0.3251 0.080 Uiso 1 d R . .
C11 C 0.0491(7) 0.6384(6) 0.3965(4) 0.052(2) Uani 1 d . . .
H11A H 0.0940 0.7083 0.4013 0.080 Uiso 1 d R . .
H11B H -0.0029 0.6350 0.4396 0.080 Uiso 1 d R . .
C12 C 0.1748(7) 0.5446(6) 0.4594(4) 0.0456(19) Uani 1 d . . .
H12A H 0.1370 0.5835 0.5015 0.080 Uiso 1 d R . .
C13 C 0.2666(6) 0.4768(6) 0.4783(4) 0.0434(18) Uani 1 d . . .
C14 C 0.2778(7) 0.4658(7) 0.5549(4) 0.051(2) Uani 1 d . . .
H14A H 0.2237 0.5008 0.5902 0.080 Uiso 1 d R . .
C15 C 0.3646(8) 0.4080(7) 0.5827(5) 0.058(2) Uani 1 d . . .
C16 C 0.4429(8) 0.3609(7) 0.5323(5) 0.054(2) Uani 1 d . . .
H16A H 0.5037 0.3207 0.5502 0.080 Uiso 1 d R . .
C17 C 0.4377(7) 0.3699(6) 0.4546(4) 0.0453(18) Uani 1 d . . .
C18 C 0.3478(6) 0.4254(6) 0.4252(4) 0.0401(17) Uani 1 d . . .
C19 C 0.5297(7) 0.3238(6) 0.4071(5) 0.053(2) Uani 1 d . . .
H19A H 0.5884 0.2865 0.4300 0.080 Uiso 1 d R . .
C20 C 0.6402(7) 0.2802(7) 0.2900(5) 0.063(2) Uani 1 d . . .
H20A H 0.7191 0.3052 0.3141 0.080 Uiso 1 d R . .
H20B H 0.6404 0.3036 0.2413 0.080 Uiso 1 d R . .
C21 C 0.6205(9) 0.1588(7) 0.2794(6) 0.071(3) Uani 1 d . . .
H21A H 0.6924 0.1306 0.2569 0.080 Uiso 1 d R . .
H21B H 0.6100 0.1358 0.3280 0.080 Uiso 1 d R . .
C22 C 0.5410(8) 0.0957(6) 0.1515(5) 0.057(2) Uani 1 d . . .
H22A H 0.5493 0.0212 0.1380 0.080 Uiso 1 d R . .
H22B H 0.6191 0.1352 0.1432 0.080 Uiso 1 d R . .
C23 C 0.4430(8) 0.1274(6) 0.1019(4) 0.052(2) Uani 1 d . . .
H23A H 0.4596 0.1047 0.0498 0.080 Uiso 1 d R . .
H23B H 0.3633 0.0934 0.1134 0.080 Uiso 1 d R . .
C24 C 0.5245(7) 0.3060(6) 0.0846(4) 0.0471(19) Uani 1 d . . .
H24A H 0.5813 0.2725 0.0504 0.080 Uiso 1 d R . .
C25 C 0.4394(9) 0.0253(7) 0.2585(6) 0.066(2) Uani 1 d . . .
H25A H 0.4928 -0.0118 0.2857 0.080 Uiso 1 d R . .
H25B H 0.4051 -0.0230 0.2157 0.080 Uiso 1 d R . .
C26 C 0.3346(9) 0.0606(7) 0.3083(5) 0.061(2) Uani 1 d . . .
H26A H 0.2929 0.0006 0.3285 0.080 Uiso 1 d R . .
H26B H 0.3679 0.1122 0.3496 0.080 Uiso 1 d R . .
C27 C 0.1540(8) 0.0532(6) 0.2266(5) 0.0494(19) Uani 1 d . . .
H27A H 0.1374 -0.0206 0.2327 0.080 Uiso 1 d R . .
C28 C 0.0766(7) 0.0911(6) 0.1763(4) 0.0449(18) Uani 1 d . . .
C29 C -0.0156(8) 0.0189(6) 0.1371(5) 0.056(2) Uani 1 d . . .
H29A H -0.0251 -0.0536 0.1469 0.080 Uiso 1 d R . .
C30 C -0.0942(8) 0.0482(7) 0.0851(5) 0.059(2) Uani 1 d . . .
C31 C -0.0839(7) 0.1558(7) 0.0763(5) 0.053(2) Uani 1 d . . .
H31A H -0.1401 0.1775 0.0416 0.080 Uiso 1 d R . .
C32 C 0.0034(7) 0.2329(6) 0.1149(4) 0.0447(18) Uani 1 d . . .
C33 C 0.0903(6) 0.2024(6) 0.1655(4) 0.0384(16) Uani 1 d . . .
C34 C -0.0030(7) 0.3413(6) 0.1020(4) 0.0450(18) Uani 1 d . . .
H34A H -0.0566 0.3510 0.0614 0.080 Uiso 1 d R . .
C35 C 0.0217(8) 0.5293(6) 0.1220(4) 0.052(2) Uani 1 d . . .
H35A H -0.0333 0.5181 0.0789 0.080 Uiso 1 d R . .
H35B H 0.0946 0.5739 0.1108 0.080 Uiso 1 d R . .
C36 C -0.0408(8) 0.5825(7) 0.1888(5) 0.053(2) Uani 1 d . . .
H36A H -0.0719 0.6458 0.1766 0.080 Uiso 1 d R . .
H36B H -0.1100 0.5352 0.2018 0.080 Uiso 1 d R . .
C37 C -0.1913(9) -0.0323(8) 0.0397(6) 0.078(3) Uani 1 d . . .
H37A H -0.1857 -0.1023 0.0525 0.080 Uiso 1 d R . .
H37B H -0.2724 -0.0120 0.0515 0.080 Uiso 1 d R . .
H37C H -0.1771 -0.0327 -0.0132 0.080 Uiso 1 d R . .
C38 C 0.7516(8) 0.6406(8) 0.0220(5) 0.061(2) Uani 1 d . . .
H38A H 0.7955 0.5898 -0.0090 0.080 Uiso 1 d R . .
H38B H 0.7144 0.6842 -0.0093 0.080 Uiso 1 d R . .
H38C H 0.8083 0.6849 0.0574 0.080 Uiso 1 d R . .
C39 C 0.3741(9) 0.4011(9) 0.6671(5) 0.074(3) Uani 1 d . . .
H39A H 0.4379 0.3577 0.6760 0.080 Uiso 1 d R . .
H39B H 0.3937 0.4714 0.6944 0.080 Uiso 1 d R . .
H39C H 0.2961 0.3699 0.6837 0.080 Uiso 1 d R . .
N1X N 0.2886(7) 0.8178(5) 0.0778(4) 0.0585(17) Uani 1 d DU . .
O1X O 0.397(2) 0.852(2) 0.063(2) 0.088(8) Uani 0.73(10) d PDU A 1
O1A O 0.351(11) 0.864(4) 0.032(5) 0.090(17) Uani 0.27(10) d PDU A 2
O2X O 0.2363(8) 0.8722(6) 0.1271(4) 0.101(3) Uani 1 d DU . .
O3X O 0.2443(7) 0.7275(5) 0.0507(4) 0.083(2) Uani 1 d DU . .
N2X N 0.2314(18) 0.1425(14) 0.7443(10) 0.210(8) Uiso 1 d D . .
O4X O 0.181(3) 0.106(3) 0.6855(14) 0.54(3) Uiso 1 d D . .
O5X O 0.3332(19) 0.1238(19) 0.7622(13) 0.317(12) Uiso 1 d D . .
O6X O 0.1704(18) 0.1889(17) 0.7949(12) 0.270(9) Uiso 1 d D . .
C1S C 0.439(3) 0.896(2) 0.5320(17) 0.111(8) Uiso 0.50 d P . .
C2S C 0.355(3) 0.864(3) 0.4778(17) 0.114(9) Uiso 0.50 d P . .
O1S O 0.3002(15) 0.7979(13) 0.4833(9) 0.088(4) Uiso 0.50 d P . .
O1W O -0.034(5) 0.016(4) 0.368(3) 0.35(3) Uiso 0.50 d P . .
O2W O 0.147(2) 0.1550(19) 0.4883(14) 0.151(8) Uiso 0.50 d P . .
O3W O 0.0000 0.0000 0.5000 0.49(3) Uiso 1 d S . .

loop_
_atom_site_aniso_label
_atom_site_aniso_U_11
_atom_site_aniso_U_22
_atom_site_aniso_U_33
_atom_site_aniso_U_23
_atom_site_aniso_U_13
_atom_site_aniso_U_12
Ce1 0.0300(2) 0.0330(2) 0.0344(2) 0.00694(16) 0.00112(15) 0.00270(16)
O1 0.047(3) 0.037(3) 0.043(3) 0.002(2) 0.015(2) 0.005(2)
O2 0.032(3) 0.062(3) 0.040(3) 0.009(2) -0.001(2) 0.005(2)
O3 0.041(3) 0.033(3) 0.052(3) 0.004(2) -0.008(2) 0.001(2)
O4 0.053(4) 0.158(8) 0.095(5) 0.069(5) 0.016(4) -0.004(4)
O5 0.044(3) 0.061(4) 0.058(3) 0.020(3) -0.001(3) -0.001(3)
O6 0.038(3) 0.070(4) 0.061(4) 0.025(3) -0.002(3) 0.006(3)
N1 0.037(3) 0.040(3) 0.051(4) 0.006(3) 0.006(3) 0.006(3)
N2 0.039(3) 0.044(4) 0.045(4) 0.009(3) 0.007(3) 0.011(3)
N3 0.047(4) 0.046(4) 0.033(3) 0.012(3) 0.003(3) 0.009(3)
N4 0.043(4) 0.047(4) 0.037(4) 0.007(3) 0.006(3) 0.008(3)
N5 0.046(4) 0.042(4) 0.069(5) 0.001(3) -0.010(3) 0.009(3)
N6 0.045(4) 0.041(4) 0.045(4) -0.002(3) 0.002(3) 0.005(3)
N7 0.039(4) 0.051(4) 0.056(4) 0.000(3) -0.008(3) 0.001(3)
N8 0.054(4) 0.038(4) 0.058(4) 0.009(3) 0.002(3) 0.014(3)
N9 0.038(4) 0.062(4) 0.052(4) 0.012(3) 0.005(3) -0.007(3)
C1 0.035(4) 0.044(4) 0.032(4) 0.007(3) -0.001(3) -0.001(3)
C2 0.039(4) 0.051(5) 0.034(4) 0.002(3) 0.003(3) 0.003(3)
C3 0.040(4) 0.061(5) 0.037(4) 0.008(4) 0.005(3) 0.011(4)
C4 0.040(4) 0.057(5) 0.038(4) 0.016(4) 0.005(3) 0.005(4)
C5 0.040(4) 0.054(5) 0.047(4) 0.018(4) 0.000(4) 0.002(4)
C6 0.038(4) 0.047(4) 0.034(4) 0.009(3) -0.001(3) 0.003(3)
C7 0.043(4) 0.037(4) 0.043(4) 0.008(3) 0.001(4) 0.002(3)
C8 0.054(5) 0.033(4) 0.067(5) 0.001(4) 0.018(4) 0.001(4)
C9 0.056(5) 0.037(4) 0.068(5) 0.017(4) 0.019(4) 0.015(4)
C10 0.043(4) 0.057(5) 0.055(5) 0.012(4) 0.014(4) 0.016(4)
C11 0.050(5) 0.053(5) 0.052(5) 0.005(4) 0.018(4) 0.012(4)
C12 0.034(4) 0.053(5) 0.046(5) 0.002(4) 0.011(3) -0.005(3)
C13 0.034(4) 0.061(5) 0.032(4) 0.009(3) 0.000(3) -0.010(4)
C14 0.040(4) 0.067(5) 0.045(5) 0.015(4) -0.006(4) -0.008(4)
C15 0.047(5) 0.077(6) 0.046(5) 0.024(4) -0.007(4) -0.026(4)
C16 0.048(5) 0.064(5) 0.051(5) 0.019(4) -0.015(4) -0.007(4)
C17 0.039(4) 0.049(4) 0.046(4) 0.005(4) -0.009(4) -0.004(4)
C18 0.035(4) 0.048(4) 0.034(4) 0.006(3) -0.005(3) -0.011(3)
C19 0.047(5) 0.049(5) 0.062(6) 0.007(4) -0.015(4) 0.001(4)
C20 0.035(4) 0.074(6) 0.072(6) -0.015(5) -0.011(4) 0.006(4)
C21 0.063(6) 0.066(6) 0.084(7) -0.012(5) -0.020(5) 0.032(5)
C22 0.057(5) 0.043(5) 0.069(6) -0.006(4) 0.009(4) 0.010(4)
C23 0.059(5) 0.047(5) 0.046(5) -0.001(4) 0.002(4) 0.003(4)
C24 0.043(4) 0.053(5) 0.044(4) -0.002(4) 0.002(4) 0.009(4)
C25 0.068(6) 0.054(5) 0.080(6) 0.012(5) -0.003(5) 0.023(5)
C26 0.073(6) 0.050(5) 0.062(6) 0.016(4) -0.010(5) 0.008(4)
C27 0.057(5) 0.036(4) 0.054(5) 0.002(4) 0.007(4) 0.008(4)
C28 0.043(4) 0.038(4) 0.052(5) 0.002(3) 0.007(4) 0.001(3)
C29 0.060(5) 0.039(4) 0.063(5) -0.002(4) 0.002(4) -0.008(4)
C30 0.048(5) 0.053(5) 0.068(6) -0.011(4) 0.004(4) -0.010(4)
C31 0.045(5) 0.062(6) 0.048(5) 0.001(4) -0.004(4) -0.006(4)
C32 0.043(4) 0.051(5) 0.039(4) 0.003(3) 0.002(3) 0.000(4)
C33 0.037(4) 0.041(4) 0.035(4) 0.001(3) 0.002(3) 0.000(3)
C34 0.044(4) 0.059(5) 0.033(4) 0.009(4) -0.007(3) 0.007(4)
C35 0.063(5) 0.053(5) 0.045(5) 0.020(4) -0.005(4) 0.013(4)
C36 0.052(5) 0.056(5) 0.057(5) 0.013(4) 0.002(4) 0.023(4)
C37 0.062(6) 0.077(7) 0.081(7) -0.021(5) -0.008(5) -0.015(5)
C38 0.047(5) 0.083(6) 0.059(5) 0.030(5) 0.016(4) 0.008(4)
C39 0.058(6) 0.111(8) 0.053(5) 0.034(5) -0.006(4) -0.015(5)
N1X 0.078(5) 0.047(4) 0.052(4) 0.004(3) 0.009(4) 0.016(3)
O1X 0.085(8) 0.078(9) 0.094(16) -0.003(9) 0.029(10) 0.001(7)
O1A 0.11(4) 0.077(15) 0.09(3) 0.024(17) 0.04(3) 0.022(17)
O2X 0.130(7) 0.077(5) 0.091(5) -0.012(4) 0.050(5) 0.019(4)
O3X 0.103(5) 0.056(4) 0.084(5) -0.008(3) -0.006(4) 0.008(3)

loop_
_atom_type_symbol
_atom_type_description
_atom_type_scat_dispersion_real
_atom_type_scat_dispersion_imag
_atom_type_scat_source
C C 0.0033 0.0016 'International Tables Vol C Tables 4.2.6.8 and 6.1.1.4'
H H 0.0000 0.0000 'International Tables Vol C Tables 4.2.6.8 and 6.1.1.4'
N N 0.0061 0.0033 'International Tables Vol C Tables 4.2.6.8 and 6.1.1.4'
O O 0.0106 0.0060 'International Tables Vol C Tables 4.2.6.8 and 6.1.1.4'
Ce Ce -0.2486 2.6331 'International Tables Vol C Tables 4.2.6.8 and 6.1.1.4'

loop_
_geom_angle_atom_site_label_1
_geom_angle_atom_site_label_2
_geom_angle_atom_site_label_3
_geom_angle
_geom_angle_site_symmetry_1
_geom_angle_site_symmetry_3
_geom_angle_publ_flag
O2 Ce1 O3 96.50(17) . . ?
O2 Ce1 O1 78.04(17) . . ?
O3 Ce1 O1 71.59(16) . . ?
O2 Ce1 N3 164.12(18) . . ?
O3 Ce1 N3 69.53(17) . . ?
O1 Ce1 N3 90.02(18) . . ?
O2 Ce1 O6 114.59(17) . . ?
O3 Ce1 O6 77.21(18) . . ?
O1 Ce1 O6 147.59(18) . . ?
N3 Ce1 O6 70.75(18) . . ?
O2 Ce1 N1 90.03(18) . . ?
O3 Ce1 N1 135.99(18) . . ?
O1 Ce1 N1 67.35(17) . . ?
N3 Ce1 N1 95.03(19) . . ?
O6 Ce1 N1 137.93(17) . . ?
O2 Ce1 N4 70.06(17) . . ?
O3 Ce1 N4 139.07(17) . . ?
O1 Ce1 N4 136.73(17) . . ?
N3 Ce1 N4 125.40(18) . . ?
O6 Ce1 N4 74.39(18) . . ?
N1 Ce1 N4 83.89(18) . . ?
O2 Ce1 O5 68.76(16) . . ?
O3 Ce1 O5 69.48(17) . . ?
O1 Ce1 O5 124.38(17) . . ?
N3 Ce1 O5 111.10(17) . . ?
O6 Ce1 O5 47.77(16) . . ?
N1 Ce1 O5 150.25(19) . . ?
N4 Ce1 O5 69.63(18) . . ?
O2 Ce1 N2 129.66(18) . . ?
O3 Ce1 N2 132.28(17) . . ?
O1 Ce1 N2 123.24(17) . . ?
N3 Ce1 N2 65.80(18) . . ?
O6 Ce1 N2 73.17(17) . . ?
N1 Ce1 N2 64.99(18) . . ?
N4 Ce1 N2 64.63(18) . . ?
O5 Ce1 N2 112.30(17) . . ?
C1 O1 Ce1 144.3(4) . . ?
C18 O2 Ce1 137.5(4) . . ?
C33 O3 Ce1 133.7(4) . . ?
N9 O5 Ce1 95.4(4) . . ?
N9 O6 Ce1 97.7(4) . . ?
C7 N1 C8 115.6(6) . . ?
C7 N1 Ce1 134.8(5) . . ?
C8 N1 Ce1 109.6(4) . . ?
C36 N2 C10 109.2(6) . . ?
C36 N2 C9 109.4(6) . . ?
C10 N2 C9 109.7(6) . . ?
C36 N2 Ce1 109.6(4) . . ?
C10 N2 Ce1 106.5(4) . . ?
C9 N2 Ce1 112.4(4) . . ?
C34 N3 C35 117.6(6) . . ?
C34 N3 Ce1 129.7(5) . . ?
C35 N3 Ce1 111.1(5) . . ?
C12 N4 C11 114.0(6) . . ?
C12 N4 Ce1 127.0(5) . . ?
C11 N4 Ce1 118.7(4) . . ?
C25 N5 C21 113.2(7) . . ?
C25 N5 C22 112.7(7) . . ?
C21 N5 C22 112.5(7) . . ?
C24 N6 C23 122.0(7) . . ?
C19 N7 C20 123.4(7) . . ?
C27 N8 C26 124.7(7) . . ?
O4 N9 O5 120.6(7) . . ?
O4 N9 O6 120.6(7) . . ?
O5 N9 O6 118.7(6) . . ?
O1 C1 C6 123.1(6) . . ?
O1 C1 C2 120.3(6) . . ?
C6 C1 C2 116.6(6) . . ?
C3 C2 C1 120.4(7) . . ?
C3 C2 C24 117.4(7) . . ?
C1 C2 C24 122.2(7) . . ?
C4 C3 C2 122.0(7) . . ?
C3 C4 C5 117.8(7) . . ?
C3 C4 C38 122.2(7) . . ?
C5 C4 C38 120.1(7) . . ?
C4 C5 C6 122.8(7) . . ?
C5 C6 C1 120.4(7) . . ?
C5 C6 C7 116.2(7) . . ?
C1 C6 C7 123.4(6) . . ?
N1 C7 C6 126.2(7) . . ?
N1 C8 C9 109.2(6) . . ?
C8 C9 N2 113.0(6) . . ?
N2 C10 C11 114.2(6) . . ?
N4 C11 C10 111.2(6) . . ?
N4 C12 C13 128.4(7) . . ?
C14 C13 C18 118.9(7) . . ?
C14 C13 C12 116.3(7) . . ?
C18 C13 C12 124.7(6) . . ?
C15 C14 C13 123.5(8) . . ?
C16 C15 C14 117.4(7) . . ?
C16 C15 C39 121.6(8) . . ?
C14 C15 C39 121.0(9) . . ?
C15 C16 C17 122.0(8) . . ?
C18 C17 C16 121.2(7) . . ?
C18 C17 C19 121.0(7) . . ?
C16 C17 C19 117.7(7) . . ?
O2 C18 C17 120.7(7) . . ?
O2 C18 C13 122.3(7) . . ?
C17 C18 C13 116.9(6) . . ?
N7 C19 C17 125.8(7) . . ?
N7 C20 C21 111.4(8) . . ?
N5 C21 C20 112.0(7) . . ?
N5 C22 C23 112.0(7) . . ?
N6 C23 C22 109.7(6) . . ?
N6 C24 C2 126.2(7) . . ?
N5 C25 C26 111.1(7) . . ?
N8 C26 C25 110.6(7) . . ?
N8 C27 C28 126.9(7) . . ?
C29 C28 C27 118.3(7) . . ?
C29 C28 C33 120.6(7) . . ?
C27 C28 C33 121.2(7) . . ?
C30 C29 C28 122.5(8) . . ?
C29 C30 C31 117.1(7) . . ?
C29 C30 C37 122.3(8) . . ?
C31 C30 C37 120.7(9) . . ?
C32 C31 C30 123.6(8) . . ?
C31 C32 C33 119.8(7) . . ?
C31 C32 C34 116.3(7) . . ?
C33 C32 C34 123.9(7) . . ?
O3 C33 C32 123.6(6) . . ?
O3 C33 C28 120.1(6) . . ?
C32 C33 C28 116.3(6) . . ?
N3 C34 C32 127.3(7) . . ?
N3 C35 C36 109.1(6) . . ?
N2 C36 C35 111.5(6) . . ?
O2X N1X O3X 122.1(8) . . ?
O2X N1X O1A 118(2) . . ?
O3X N1X O1A 112(4) . . ?
O2X N1X O1X 116.6(10) . . ?
O3X N1X O1X 120.6(10) . . ?
O1A N1X O1X 37(4) . . ?
O4X N2X O5X 123.6(17) . . ?
O4X N2X O6X 119.1(16) . . ?
O5X N2X O6X 116.4(15) . . ?
O1S C2S C1S 116(3) . . ?

loop_
_geom_bond_atom_site_label_1
_geom_bond_atom_site_label_2
_geom_bond_distance
_geom_bond_site_symmetry_2
_geom_bond_publ_flag
Ce1 O2 2.381(5) . ?
Ce1 O3 2.424(5) . ?
Ce1 O1 2.425(5) . ?
Ce1 N3 2.629(6) . ?
Ce1 O6 2.641(5) . ?
Ce1 N1 2.649(6) . ?
Ce1 N4 2.680(6) . ?
Ce1 O5 2.692(5) . ?
Ce1 N2 2.758(6) . ?
O1 C1 1.303(8) . ?
O2 C18 1.292(8) . ?
O3 C33 1.301(8) . ?
O4 N9 1.227(9) . ?
O5 N9 1.252(8) . ?
O6 N9 1.258(8) . ?
N1 C7 1.269(9) . ?
N1 C8 1.484(9) . ?
N2 C36 1.477(10) . ?
N2 C10 1.495(9) . ?
N2 C9 1.510(10) . ?
N3 C34 1.287(9) . ?
N3 C35 1.467(10) . ?
N4 C12 1.263(9) . ?
N4 C11 1.479(10) . ?
N5 C25 1.463(11) . ?
N5 C21 1.467(11) . ?
N5 C22 1.469(11) . ?
N6 C24 1.284(10) . ?
N6 C23 1.470(10) . ?
N7 C19 1.282(10) . ?
N7 C20 1.490(10) . ?
N8 C27 1.286(10) . ?
N8 C26 1.458(10) . ?
C1 C6 1.410(10) . ?
C1 C2 1.427(10) . ?
C2 C3 1.423(10) . ?
C2 C24 1.439(11) . ?
C3 C4 1.362(11) . ?
C4 C5 1.385(11) . ?
C4 C38 1.508(11) . ?
C5 C6 1.402(10) . ?
C6 C7 1.467(10) . ?
C8 C9 1.506(11) . ?
C10 C11 1.506(11) . ?
C12 C13 1.459(11) . ?
C13 C14 1.404(10) . ?
C13 C18 1.435(11) . ?
C14 C15 1.391(12) . ?
C15 C16 1.362(12) . ?
C15 C39 1.530(11) . ?
C16 C17 1.413(11) . ?
C17 C18 1.411(11) . ?
C17 C19 1.433(12) . ?
C20 C21 1.523(13) . ?
C22 C23 1.510(12) . ?
C25 C26 1.513(13) . ?
C27 C28 1.401(11) . ?
C28 C29 1.398(11) . ?
C28 C33 1.450(10) . ?
C29 C30 1.379(13) . ?
C30 C31 1.395(12) . ?
C30 C37 1.534(11) . ?
C31 C32 1.394(11) . ?
C32 C33 1.428(10) . ?
C32 C34 1.443(11) . ?
C35 C36 1.492(11) . ?
N1X O2X 1.224(8) . ?
N1X O3X 1.230(8) . ?
N1X O1A 1.239(15) . ?
N1X O1X 1.248(11) . ?
N2X O4X 1.194(19) . ?
N2X O5X 1.209(17) . ?
N2X O6X 1.244(16) . ?
C1S C2S 1.32(4) . ?
C2S O1S 0.99(3) . ?

loop_
_geom_torsion_atom_site_label_1
_geom_torsion_atom_site_label_2
_geom_torsion_atom_site_label_3
_geom_torsion_atom_site_label_4
_geom_torsion
_geom_torsion_site_symmetry_1
_geom_torsion_site_symmetry_2
_geom_torsion_site_symmetry_3
_geom_torsion_site_symmetry_4
_geom_torsion_publ_flag
O2 Ce1 O1 C1 -107.0(8) . . . . ?
O3 Ce1 O1 C1 151.9(8) . . . . ?
N3 Ce1 O1 C1 83.6(8) . . . . ?
O6 Ce1 O1 C1 135.6(7) . . . . ?
N1 Ce1 O1 C1 -11.9(7) . . . . ?
N4 Ce1 O1 C1 -64.2(8) . . . . ?
O5 Ce1 O1 C1 -160.6(7) . . . . ?
N2 Ce1 O1 C1 22.9(8) . . . . ?
O3 Ce1 O2 C18 -103.5(7) . . . . ?
O1 Ce1 O2 C18 -173.0(7) . . . . ?
N3 Ce1 O2 C18 -131.1(8) . . . . ?
O6 Ce1 O2 C18 -24.6(7) . . . . ?
N1 Ce1 O2 C18 120.1(7) . . . . ?
N4 Ce1 O2 C18 36.7(7) . . . . ?
O5 Ce1 O2 C18 -38.5(7) . . . . ?
N2 Ce1 O2 C18 63.4(7) . . . . ?
O2 Ce1 O3 C33 147.9(6) . . . . ?
O1 Ce1 O3 C33 -137.0(6) . . . . ?
N3 Ce1 O3 C33 -39.8(6) . . . . ?
O6 Ce1 O3 C33 34.1(6) . . . . ?
N1 Ce1 O3 C33 -115.3(6) . . . . ?
N4 Ce1 O3 C33 81.0(6) . . . . ?
O5 Ce1 O3 C33 83.5(6) . . . . ?
N2 Ce1 O3 C33 -18.4(7) . . . . ?
O2 Ce1 O5 N9 159.4(5) . . . . ?
O3 Ce1 O5 N9 -94.6(4) . . . . ?
O1 Ce1 O5 N9 -143.0(4) . . . . ?
N3 Ce1 O5 N9 -37.6(5) . . . . ?
O6 Ce1 O5 N9 -3.4(4) . . . . ?
N1 Ce1 O5 N9 112.2(5) . . . . ?
N4 Ce1 O5 N9 83.6(4) . . . . ?
N2 Ce1 O5 N9 33.9(5) . . . . ?
O2 Ce1 O6 N9 -14.1(5) . . . . ?
O3 Ce1 O6 N9 77.2(4) . . . . ?
O1 Ce1 O6 N9 93.1(5) . . . . ?
N3 Ce1 O6 N9 149.7(5) . . . . ?
N1 Ce1 O6 N9 -134.7(4) . . . . ?
N4 Ce1 O6 N9 -73.0(5) . . . . ?
O5 Ce1 O6 N9 3.4(4) . . . . ?
N2 Ce1 O6 N9 -140.6(5) . . . . ?
O2 Ce1 N1 C7 81.3(7) . . . . ?
O3 Ce1 N1 C7 -18.1(8) . . . . ?
O1 Ce1 N1 C7 4.3(7) . . . . ?
N3 Ce1 N1 C7 -83.6(7) . . . . ?
O6 Ce1 N1 C7 -150.3(6) . . . . ?
N4 Ce1 N1 C7 151.2(7) . . . . ?
O5 Ce1 N1 C7 124.5(7) . . . . ?
N2 Ce1 N1 C7 -144.0(7) . . . . ?
O2 Ce1 N1 C8 -100.9(5) . . . . ?
O3 Ce1 N1 C8 159.7(4) . . . . ?
O1 Ce1 N1 C8 -177.9(5) . . . . ?
N3 Ce1 N1 C8 94.2(5) . . . . ?
O6 Ce1 N1 C8 27.5(6) . . . . ?
N4 Ce1 N1 C8 -31.0(5) . . . . ?
O5 Ce1 N1 C8 -57.7(6) . . . . ?
N2 Ce1 N1 C8 33.8(5) . . . . ?
O2 Ce1 N2 C36 -176.2(4) . . . . ?
O3 Ce1 N2 C36 -13.9(6) . . . . ?
O1 Ce1 N2 C36 81.0(5) . . . . ?
N3 Ce1 N2 C36 8.1(4) . . . . ?
O6 Ce1 N2 C36 -67.9(5) . . . . ?
N1 Ce1 N2 C36 116.5(5) . . . . ?
N4 Ce1 N2 C36 -148.3(5) . . . . ?
O5 Ce1 N2 C36 -95.9(5) . . . . ?
O2 Ce1 N2 C10 -58.2(5) . . . . ?
O3 Ce1 N2 C10 104.1(5) . . . . ?
O1 Ce1 N2 C10 -161.0(4) . . . . ?
N3 Ce1 N2 C10 126.1(5) . . . . ?
O6 Ce1 N2 C10 50.1(4) . . . . ?
N1 Ce1 N2 C10 -125.5(5) . . . . ?
N4 Ce1 N2 C10 -30.3(4) . . . . ?
O5 Ce1 N2 C10 22.1(5) . . . . ?
O2 Ce1 N2 C9 61.9(5) . . . . ?
O3 Ce1 N2 C9 -135.8(5) . . . . ?
O1 Ce1 N2 C9 -40.9(5) . . . . ?
N3 Ce1 N2 C9 -113.8(5) . . . . ?
O6 Ce1 N2 C9 170.2(5) . . . . ?
N1 Ce1 N2 C9 -5.4(5) . . . . ?
N4 Ce1 N2 C9 89.9(5) . . . . ?
O5 Ce1 N2 C9 142.2(5) . . . . ?
O2 Ce1 N3 C34 51.5(10) . . . . ?
O3 Ce1 N3 C34 22.0(6) . . . . ?
O1 Ce1 N3 C34 92.3(6) . . . . ?
O6 Ce1 N3 C34 -61.1(6) . . . . ?
N1 Ce1 N3 C34 159.6(6) . . . . ?
N4 Ce1 N3 C34 -114.3(6) . . . . ?
O5 Ce1 N3 C34 -34.9(7) . . . . ?
N2 Ce1 N3 C34 -140.7(7) . . . . ?
O2 Ce1 N3 C35 -143.6(6) . . . . ?
O3 Ce1 N3 C35 -173.0(5) . . . . ?
O1 Ce1 N3 C35 -102.8(5) . . . . ?
O6 Ce1 N3 C35 103.8(5) . . . . ?
N1 Ce1 N3 C35 -35.5(5) . . . . ?
N4 Ce1 N3 C35 50.6(5) . . . . ?
O5 Ce1 N3 C35 130.0(5) . . . . ?
N2 Ce1 N3 C35 24.2(5) . . . . ?
O2 Ce1 N4 C12 -22.0(6) . . . . ?
O3 Ce1 N4 C12 54.5(7) . . . . ?
O1 Ce1 N4 C12 -67.0(7) . . . . ?
N3 Ce1 N4 C12 153.9(6) . . . . ?
O6 Ce1 N4 C12 102.1(6) . . . . ?
N1 Ce1 N4 C12 -114.2(6) . . . . ?
O5 Ce1 N4 C12 52.0(6) . . . . ?
N2 Ce1 N4 C12 -179.4(7) . . . . ?
O2 Ce1 N4 C11 164.1(5) . . . . ?
O3 Ce1 N4 C11 -119.4(5) . . . . ?
O1 Ce1 N4 C11 119.1(5) . . . . ?
N3 Ce1 N4 C11 -20.0(6) . . . . ?
O6 Ce1 N4 C11 -71.8(5) . . . . ?
N1 Ce1 N4 C11 71.9(5) . . . . ?
O5 Ce1 N4 C11 -121.9(5) . . . . ?
N2 Ce1 N4 C11 6.7(5) . . . . ?
Ce1 O5 N9 O4 -170.3(8) . . . . ?
Ce1 O5 N9 O6 6.1(7) . . . . ?
Ce1 O6 N9 O4 170.2(7) . . . . ?
Ce1 O6 N9 O5 -6.3(7) . . . . ?
Ce1 O1 C1 C6 13.6(12) . . . . ?
Ce1 O1 C1 C2 -165.8(5) . . . . ?
O1 C1 C2 C3 -179.5(6) . . . . ?
C6 C1 C2 C3 1.1(10) . . . . ?
O1 C1 C2 C24 1.1(11) . . . . ?
C6 C1 C2 C24 -178.3(7) . . . . ?
C1 C2 C3 C4 0.2(11) . . . . ?
C24 C2 C3 C4 179.7(7) . . . . ?
C2 C3 C4 C5 -1.2(11) . . . . ?
C2 C3 C4 C38 179.2(7) . . . . ?
C3 C4 C5 C6 0.9(11) . . . . ?
C38 C4 C5 C6 -179.5(7) . . . . ?
C4 C5 C6 C1 0.5(11) . . . . ?
C4 C5 C6 C7 -177.7(7) . . . . ?
O1 C1 C6 C5 179.2(6) . . . . ?
C2 C1 C6 C5 -1.4(10) . . . . ?
O1 C1 C6 C7 -2.8(11) . . . . ?
C2 C1 C6 C7 176.6(6) . . . . ?
C8 N1 C7 C6 -178.0(7) . . . . ?
Ce1 N1 C7 C6 -0.3(12) . . . . ?
C5 C6 C7 N1 175.7(7) . . . . ?
C1 C6 C7 N1 -2.4(12) . . . . ?
C7 N1 C8 C9 117.0(7) . . . . ?
Ce1 N1 C8 C9 -61.2(7) . . . . ?
N1 C8 C9 N2 57.0(8) . . . . ?
C36 N2 C9 C8 -145.5(7) . . . . ?
C10 N2 C9 C8 94.7(7) . . . . ?
Ce1 N2 C9 C8 -23.6(8) . . . . ?
C36 N2 C10 C11 174.0(7) . . . . ?
C9 N2 C10 C11 -66.2(8) . . . . ?
Ce1 N2 C10 C11 55.7(7) . . . . ?
C12 N4 C11 C10 -156.2(7) . . . . ?
Ce1 N4 C11 C10 18.4(8) . . . . ?
N2 C10 C11 N4 -51.5(9) . . . . ?
C11 N4 C12 C13 -176.7(7) . . . . ?
Ce1 N4 C12 C13 9.1(11) . . . . ?
N4 C12 C13 C14 -172.6(7) . . . . ?
N4 C12 C13 C18 10.0(12) . . . . ?
C18 C13 C14 C15 0.5(11) . . . . ?
C12 C13 C14 C15 -177.0(7) . . . . ?
C13 C14 C15 C16 0.6(12) . . . . ?
C13 C14 C15 C39 178.5(8) . . . . ?
C14 C15 C16 C17 0.2(12) . . . . ?
C39 C15 C16 C17 -177.7(8) . . . . ?
C15 C16 C17 C18 -2.2(12) . . . . ?
C15 C16 C17 C19 175.7(7) . . . . ?
Ce1 O2 C18 C17 150.4(5) . . . . ?
Ce1 O2 C18 C13 -33.7(10) . . . . ?
C16 C17 C18 O2 179.3(7) . . . . ?
C19 C17 C18 O2 1.5(11) . . . . ?
C16 C17 C18 C13 3.2(10) . . . . ?
C19 C17 C18 C13 -174.6(7) . . . . ?
C14 C13 C18 O2 -178.4(7) . . . . ?
C12 C13 C18 O2 -1.1(11) . . . . ?
C14 C13 C18 C17 -2.4(10) . . . . ?
C12 C13 C18 C17 175.0(7) . . . . ?
C20 N7 C19 C17 178.3(7) . . . . ?
C18 C17 C19 N7 -0.1(12) . . . . ?
C16 C17 C19 N7 -178.0(8) . . . . ?
C19 N7 C20 C21 70.9(10) . . . . ?
C25 N5 C21 C20 -140.1(8) . . . . ?
C22 N5 C21 C20 90.7(9) . . . . ?
N7 C20 C21 N5 68.0(10) . . . . ?
C25 N5 C22 C23 90.6(8) . . . . ?
C21 N5 C22 C23 -140.0(7) . . . . ?
C24 N6 C23 C22 78.4(9) . . . . ?
N5 C22 C23 N6 67.3(9) . . . . ?
C23 N6 C24 C2 -175.3(7) . . . . ?
C3 C2 C24 N6 -177.7(7) . . . . ?
C1 C2 C24 N6 1.8(12) . . . . ?
C21 N5 C25 C26 94.5(8) . . . . ?
C22 N5 C25 C26 -136.4(7) . . . . ?
C27 N8 C26 C25 86.4(10) . . . . ?
N5 C25 C26 N8 64.3(10) . . . . ?
C26 N8 C27 C28 -170.4(8) . . . . ?
N8 C27 C28 C29 177.7(8) . . . . ?
N8 C27 C28 C33 -2.9(12) . . . . ?
C27 C28 C29 C30 -178.4(8) . . . . ?
C33 C28 C29 C30 2.2(12) . . . . ?
C28 C29 C30 C31 -4.1(13) . . . . ?
C28 C29 C30 C37 177.2(8) . . . . ?
C29 C30 C31 C32 2.2(13) . . . . ?
C37 C30 C31 C32 -179.0(8) . . . . ?
C30 C31 C32 C33 1.5(12) . . . . ?
C30 C31 C32 C34 -176.9(8) . . . . ?
Ce1 O3 C33 C32 41.8(10) . . . . ?
Ce1 O3 C33 C28 -139.5(6) . . . . ?
C31 C32 C33 O3 175.4(7) . . . . ?
C34 C32 C33 O3 -6.4(11) . . . . ?
C31 C32 C33 C28 -3.4(10) . . . . ?
C34 C32 C33 C28 174.9(7) . . . . ?
C29 C28 C33 O3 -177.2(7) . . . . ?
C27 C28 C33 O3 3.4(11) . . . . ?
C29 C28 C33 C32 1.6(10) . . . . ?
C27 C28 C33 C32 -177.8(7) . . . . ?
C35 N3 C34 C32 -171.9(7) . . . . ?
Ce1 N3 C34 C32 -7.8(11) . . . . ?
C31 C32 C34 N3 169.7(7) . . . . ?
C33 C32 C34 N3 -8.6(12) . . . . ?
C34 N3 C35 C36 111.3(8) . . . . ?
Ce1 N3 C35 C36 -55.6(7) . . . . ?
C10 N2 C36 C35 -156.1(6) . . . . ?
C9 N2 C36 C35 83.8(7) . . . . ?
Ce1 N2 C36 C35 -39.8(7) . . . . ?
N3 C35 C36 N2 65.8(9) . . . . ?
